data_4512436
loop_
_publ_author_name
'Kundu, Subrata'
'Mohapatra, Balaram'
'Mohapatra, Chandrajeet'
'Verma, Sandeep'
'Chandrasekhar, Vadapalli'

_publ_section_title
;
 Polymeric, Molecular and Ionic Organotin Complexes Containing
 Hypoxanthine, Adenine and 2-Aminopurine. Synthesis and Supramolecular
 Structures
;
_journal_issue 1
_journal_name_full 'Crystal Growth &amp; Design'
_journal_page_first 247
_journal_paper_doi 10.1021/cg501322w
_journal_volume 15
_journal_year 2015
_chemical_formula_moiety 'C40 H68 N8 O6 Sn2'
_chemical_formula_sum 'C40 H68 N8 O6 Sn2'
_chemical_formula_weight 994.44
_chemical_name_systematic
;
 ?
;
_space_group_IT_number 2
_symmetry_cell_setting triclinic
_symmetry_space_group_name_Hall '-P 1'
_symmetry_space_group_name_H-M 'P -1'
_atom_sites_solution_hydrogens geom
_atom_sites_solution_primary direct
_atom_sites_solution_secondary difmap
_audit_creation_method SHELXL-97
_cell_angle_alpha 77.482(2)
_cell_angle_beta 89.515(3)
_cell_angle_gamma 89.422(3)
_cell_formula_units_Z 2
_cell_length_a 10.4055(13)
_cell_length_b 12.6484(16)
_cell_length_c 17.386(2)
_cell_measurement_reflns_used 9541
_cell_measurement_temperature 100(2)
_cell_measurement_theta_max 28.34
_cell_measurement_theta_min 2.24
_cell_volume 2233.7(5)
_computing_cell_refinement 'Bruker SAINT'
_computing_data_collection 'Bruker APEX2'
_computing_data_reduction 'Bruker SAINT'
_computing_molecular_graphics 'Bruker SHELXTL'
_computing_publication_material 'Bruker SHELXTL'
_computing_structure_refinement 'SHELXL-97 (Sheldrick, 2008)'
_computing_structure_solution 'SHELXS-97 (Sheldrick, 2008)'
_diffrn_ambient_temperature 100(2)
_diffrn_measured_fraction_theta_full 0.970
_diffrn_measured_fraction_theta_max 0.970
_diffrn_measurement_device_type 'Bruker APEX-II CCD'
_diffrn_measurement_method '\f and \w scans'
_diffrn_radiation_monochromator graphite
_diffrn_radiation_source 'sealed tube'
_diffrn_radiation_type MoK\a
_diffrn_radiation_wavelength 0.71073
_diffrn_reflns_av_R_equivalents 0.0365
_diffrn_reflns_av_sigmaI/netI 0.0509
_diffrn_reflns_limit_h_max 12
_diffrn_reflns_limit_h_min -7
_diffrn_reflns_limit_k_max 14
_diffrn_reflns_limit_k_min -14
_diffrn_reflns_limit_l_max 20
_diffrn_reflns_limit_l_min -20
_diffrn_reflns_number 12954
_diffrn_reflns_theta_full 24.71
_diffrn_reflns_theta_max 24.71
_diffrn_reflns_theta_min 4.09
_exptl_absorpt_coefficient_mu 1.171
_exptl_absorpt_correction_T_max 0.877
_exptl_absorpt_correction_T_min 0.830
_exptl_absorpt_correction_type empirical
_exptl_absorpt_process_details sadabs
_exptl_crystal_colour colourless
_exptl_crystal_density_diffrn 1.479
_exptl_crystal_density_method 'not measured'
_exptl_crystal_description block
_exptl_crystal_F_000 1024.0
_exptl_crystal_size_max 0.16
_exptl_crystal_size_mid 0.13
_exptl_crystal_size_min 0.11
_refine_diff_density_max 2.556
_refine_diff_density_min -3.050
_refine_diff_density_rms 0.180
_refine_ls_extinction_method none
_refine_ls_goodness_of_fit_ref 1.043
_refine_ls_hydrogen_treatment mixed
_refine_ls_matrix_type full
_refine_ls_number_parameters 499
_refine_ls_number_reflns 7388
_refine_ls_number_restraints 50
_refine_ls_restrained_S_all 4.093
_refine_ls_R_factor_all 0.0888
_refine_ls_R_factor_gt 0.0780
_refine_ls_shift/su_max 0.000
_refine_ls_shift/su_mean 0.000
_refine_ls_structure_factor_coef Fsqd
_refine_ls_weighting_details 'calc w=1/[\s^2^(Fo^2^)+(0.0637P)^2^+36.3136P] where P=(Fo^2^+2Fc^2^)/3'
_refine_ls_weighting_scheme calc
_refine_ls_wR_factor_gt 0.1782
_refine_ls_wR_factor_ref 0.1858
_reflns_number_gt 6422
_reflns_number_total 7388
_reflns_threshold_expression >2sigma(I)
_cod_data_source_file cg501322w_si_002.cif
_cod_data_source_block complex2
_cod_depositor_comments 'Adding full bibliography for 4512435--4512439.cif.'
_cod_original_sg_symbol_H-M 'P -1 '
_cod_database_code 4512436

loop_
_symmetry_equiv_pos_as_xyz
'x, y, z'
'-x, -y, -z'

loop_
_atom_site_label
_atom_site_type_symbol
_atom_site_fract_x
_atom_site_fract_y
_atom_site_fract_z
_atom_site_U_iso_or_equiv
_atom_site_adp_type
_atom_site_occupancy
_atom_site_symmetry_multiplicity
_atom_site_calc_flag
_atom_site_refinement_flags
C11 C 0.617(3) 0.211(3) 0.1586(18) 0.024(7) Uani 1 1 d .
Sn1 Sn 1.39405(18) 0.27867(18) 0.28269(11) 0.0202(7) Uani 1 1 d .
Sn2 Sn 0.8939(2) 0.2169(3) 0.21497(13) 0.0389(9) Uani 1 1 d D
O3A O 1.228(2) 0.3091(17) 0.3564(12) 0.024(5) Uani 1 1 d .
O2A O 1.087(2) 0.250(2) 0.2804(13) 0.037(6) Uani 1 1 d .
N1 N 0.316(3) -0.208(2) 0.2238(18) 0.031(7) Uani 1 1 d .
H1 H 0.2630 -0.2521 0.2520 0.037 Uiso 1 1 calc R
C2 C 0.268(3) -0.114(3) 0.180(2) 0.035(8) Uani 1 1 d .
H2 H 0.1794 -0.1042 0.1806 0.042 Uiso 1 1 calc R
N3 N 0.335(3) -0.036(3) 0.1351(19) 0.038(8) Uani 1 1 d .
N7 N 0.654(2) -0.149(2) 0.1682(19) 0.031(7) Uani 1 1 d .
C8 C 0.671(3) -0.053(3) 0.121(2) 0.032(8) Uani 1 1 d .
H8 H 0.7520 -0.0262 0.1033 0.039 Uiso 1 1 calc R
O2 O 1.589(2) 0.246(2) 0.2186(13) 0.031(5) Uani 1 1 d .
C9A C 1.042(4) 0.382(3) 0.447(2) 0.042(10) Uani 1 1 d .
H9A1 H 0.9738 0.3831 0.4858 0.050 Uiso 1 1 calc R
H9A2 H 1.1207 0.3596 0.4759 0.050 Uiso 1 1 calc R
C8A C 1.169(3) 0.549(3) 0.379(2) 0.034(8) Uani 1 1 d .
H8A H 1.2487 0.5221 0.3980 0.040 Uiso 1 1 calc R
N7A N 1.153(2) 0.643(2) 0.3314(18) 0.031(7) Uani 1 1 d .
N3A N 0.836(3) 0.535(3) 0.365(2) 0.052(10) Uani 1 1 d .
N1A N 0.818(3) 0.707(2) 0.276(2) 0.036(7) Uani 1 1 d .
H1A H 0.7646 0.7510 0.2473 0.043 Uiso 1 1 calc R
C28 C 1.339(3) 0.396(2) 0.1790(18) 0.026(7) Uani 1 1 d .
H28A H 1.4154 0.4227 0.1497 0.031 Uiso 1 1 calc R
H28B H 1.2879 0.3594 0.1459 0.031 Uiso 1 1 calc R
C29 C 1.261(3) 0.491(3) 0.1954(19) 0.027(7) Uani 1 1 d .
H29A H 1.3154 0.5327 0.2230 0.033 Uiso 1 1 calc R
H29B H 1.1897 0.4642 0.2299 0.033 Uiso 1 1 calc R
C30 C 1.209(4) 0.567(3) 0.121(2) 0.037(9) Uani 1 1 d .
H30A H 1.1563 0.5255 0.0932 0.044 Uiso 1 1 calc R
H30B H 1.1535 0.6210 0.1373 0.044 Uiso 1 1 calc R
C31 C 1.311(4) 0.625(3) 0.066(2) 0.043(9) Uani 1 1 d .
H31A H 1.3634 0.6671 0.0931 0.065 Uiso 1 1 calc R
H31B H 1.2712 0.6718 0.0216 0.065 Uiso 1 1 calc R
H31C H 1.3643 0.5725 0.0479 0.065 Uiso 1 1 calc R
C24 C 1.352(4) 0.110(3) 0.295(2) 0.037(9) Uani 1 1 d .
H24A H 1.2924 0.1025 0.2543 0.044 Uiso 1 1 calc R
H24B H 1.4309 0.0725 0.2863 0.044 Uiso 1 1 calc R
O1A O 0.7312(19) 0.1884(19) 0.1413(13) 0.030(5) Uani 1 1 d .
O6 O 0.483(2) -0.326(2) 0.2662(16) 0.036(6) Uani 1 1 d .
O6A O 0.984(2) 0.823(2) 0.2306(17) 0.038(6) Uani 1 1 d .
C11A C 1.114(3) 0.287(3) 0.3393(19) 0.027(7) Uani 1 1 d .
C12 C 0.856(5) 0.389(4) 0.204(3) 0.069(14) Uani 1 1 d U
H12A H 0.8065 0.3977 0.2494 0.082 Uiso 1 1 calc R
H12B H 0.9375 0.4244 0.2055 0.082 Uiso 1 1 calc R
C13 C 0.786(4) 0.449(3) 0.132(2) 0.037(9) Uani 1 1 d .
H13A H 0.8393 0.4472 0.0861 0.045 Uiso 1 1 calc R
H13B H 0.7080 0.4100 0.1267 0.045 Uiso 1 1 calc R
C14 C 0.750(6) 0.565(5) 0.129(3) 0.075(15) Uani 1 1 d U
H14A H 0.6973 0.5669 0.1753 0.090 Uiso 1 1 calc R
H14B H 0.8283 0.6041 0.1341 0.090 Uiso 1 1 calc R
C15 C 0.681(4) 0.622(3) 0.059(2) 0.046(10) Uani 1 1 d .
H15A H 0.7372 0.6308 0.0139 0.069 Uiso 1 1 calc R
H15B H 0.6539 0.6921 0.0662 0.069 Uiso 1 1 calc R
H15C H 0.6074 0.5811 0.0508 0.069 Uiso 1 1 calc R
C17 C 1.085(7) 0.187(6) 0.081(4) 0.10(2) Uani 1 1 d U
H17A H 1.1453 0.1406 0.0601 0.122 Uiso 1 1 calc R
H17B H 1.1355 0.2413 0.0985 0.122 Uiso 1 1 calc R
C19 C 0.976(12) 0.160(6) -0.036(4) 0.173(18) Uani 1 1 d DU
H19A H 1.0464 0.1101 -0.0318 0.260 Uiso 1 1 calc R
H19B H 0.9661 0.1971 -0.0904 0.260 Uiso 1 1 calc R
H19C H 0.8983 0.1220 -0.0182 0.260 Uiso 1 1 calc R
C10 C 0.512(3) 0.195(3) 0.1025(19) 0.026(7) Uani 1 1 d .
H10A H 0.4933 0.2646 0.0679 0.032 Uiso 1 1 calc R
H10B H 0.4350 0.1715 0.1327 0.032 Uiso 1 1 calc R
C9 C 0.545(3) 0.114(3) 0.052(2) 0.034(8) Uani 1 1 d .
H9A H 0.4776 0.1141 0.0141 0.041 Uiso 1 1 calc R
H9B H 0.6245 0.1349 0.0234 0.041 Uiso 1 1 calc R
N9 N 0.560(3) 0.004(2) 0.1008(18) 0.033(7) Uani 1 1 d .
C4 C 0.463(3) -0.061(3) 0.139(2) 0.030(8) Uani 1 1 d .
C5 C 0.522(3) -0.155(3) 0.180(2) 0.032(8) Uani 1 1 d .
C6 C 0.447(3) -0.238(3) 0.227(2) 0.027(7) Uani 1 1 d .
C20 C 0.834(6) 0.102(3) 0.318(2) 0.061(15) Uani 1 1 d .
H20A H 0.9106 0.0746 0.3480 0.073 Uiso 1 1 calc R
H20B H 0.7838 0.1408 0.3509 0.073 Uiso 1 1 calc R
C21 C 0.758(4) 0.008(3) 0.307(2) 0.047(11) Uani 1 1 d .
H21A H 0.8118 -0.0327 0.2773 0.057 Uiso 1 1 calc R
H21B H 0.6864 0.0365 0.2728 0.057 Uiso 1 1 calc R
C22 C 0.700(5) -0.078(5) 0.381(3) 0.072(15) Uani 1 1 d .
H22A H 0.6396 -0.0412 0.4093 0.087 Uiso 1 1 calc R
H22B H 0.6533 -0.1335 0.3621 0.087 Uiso 1 1 calc R
C23 C 0.803(6) -0.128(5) 0.433(3) 0.071(15) Uani 1 1 d .
H23A H 0.8632 -0.1625 0.4045 0.106 Uiso 1 1 calc R
H23B H 0.7672 -0.1804 0.4761 0.106 Uiso 1 1 calc R
H23C H 0.8459 -0.0729 0.4536 0.106 Uiso 1 1 calc R
C10A C 1.009(3) 0.302(3) 0.398(2) 0.033(8) Uani 1 1 d .
H10C H 0.9312 0.3266 0.3688 0.040 Uiso 1 1 calc R
H10D H 0.9917 0.2329 0.4324 0.040 Uiso 1 1 calc R
N9A N 1.058(3) 0.493(2) 0.3985(18) 0.036(7) Uani 1 1 d .
C5A C 1.022(3) 0.651(3) 0.319(2) 0.029(7) Uani 1 1 d .
C4A C 0.964(3) 0.560(3) 0.360(2) 0.035(8) Uani 1 1 d .
C2A C 0.769(3) 0.614(3) 0.321(3) 0.051(12) Uani 1 1 d .
H2A H 0.6806 0.6061 0.3209 0.061 Uiso 1 1 calc R
C6A C 0.947(3) 0.737(3) 0.271(2) 0.030(8) Uani 1 1 d .
C32 C 1.510(9) 0.353(8) 0.365(5) 0.128(17) Uani 1 1 d U
H32A H 1.5691 0.4055 0.3356 0.154 Uiso 1 1 calc R
H32B H 1.4535 0.3899 0.3957 0.154 Uiso 1 1 calc R
C33 C 1.576(9) 0.275(7) 0.414(5) 0.128(17) Uani 1 1 d U
H33A H 1.6485 0.2474 0.3884 0.154 Uiso 1 1 calc R
H33B H 1.5221 0.2153 0.4402 0.154 Uiso 1 1 calc R
C34 C 1.622(9) 0.360(8) 0.477(5) 0.128(17) Uani 1 1 d U
H34A H 1.7121 0.3505 0.4903 0.154 Uiso 1 1 calc R
H34B H 1.6064 0.4359 0.4520 0.154 Uiso 1 1 calc R
C35 C 1.540(9) 0.326(8) 0.545(4) 0.14(4) Uani 1 1 d .
H35A H 1.4685 0.3747 0.5418 0.203 Uiso 1 1 calc R
H35B H 1.5885 0.3260 0.5916 0.203 Uiso 1 1 calc R
H35C H 1.5102 0.2541 0.5460 0.203 Uiso 1 1 calc R
C25 C 1.296(5) 0.052(3) 0.373(3) 0.065(15) Uani 1 1 d .
H25A H 1.2247 0.0946 0.3866 0.078 Uiso 1 1 calc R
H25B H 1.3610 0.0483 0.4137 0.078 Uiso 1 1 calc R
C26 C 1.250(6) -0.062(4) 0.374(4) 0.09(2) Uani 1 1 d .
H26A H 1.1961 -0.0579 0.3283 0.108 Uiso 1 1 calc R
H26B H 1.3248 -0.1055 0.3673 0.108 Uiso 1 1 calc R
C27 C 1.178(6) -0.121(4) 0.444(3) 0.074(16) Uani 1 1 d .
H27A H 1.2315 -0.1301 0.4893 0.111 Uiso 1 1 calc R
H27B H 1.1537 -0.1903 0.4352 0.111 Uiso 1 1 calc R
H27C H 1.1026 -0.0800 0.4512 0.111 Uiso 1 1 calc R
C18 C 1.002(7) 0.244(5) 0.014(4) 0.13(2) Uani 1 1 d DU
H18A H 1.0456 0.3064 -0.0167 0.152 Uiso 1 1 calc R
H18B H 0.9222 0.2677 0.0344 0.152 Uiso 1 1 calc R
C16 C 1.019(4) 0.121(3) 0.149(2) 0.052(11) Uani 1 1 d D
H16A H 1.0833 0.0822 0.1849 0.062 Uiso 1 1 calc R
H16B H 0.9670 0.0682 0.1315 0.062 Uiso 1 1 calc R

loop_
_atom_site_aniso_label
_atom_site_aniso_U_11
_atom_site_aniso_U_22
_atom_site_aniso_U_33
_atom_site_aniso_U_23
_atom_site_aniso_U_13
_atom_site_aniso_U_12
C11 0.018(15) 0.022(17) 0.021(16) 0.016(13) 0.004(12) 0.001(12)
Sn1 0.0144(11) 0.0275(13) 0.0166(11) 0.0000(8) -0.0010(7) 0.0007(8)
Sn2 0.0145(12) 0.076(2) 0.0177(12) 0.0089(11) -0.0006(8) 0.0121(11)
O3A 0.027(12) 0.020(11) 0.022(11) 0.000(9) 0.006(9) 0.005(9)
O2A 0.019(11) 0.069(19) 0.019(12) 0.000(12) -0.002(9) 0.014(11)
N1 0.016(13) 0.031(16) 0.048(18) -0.016(14) -0.005(12) 0.003(11)
C2 0.016(16) 0.04(2) 0.05(2) -0.010(18) -0.003(15) 0.007(14)
N3 0.013(13) 0.05(2) 0.051(19) -0.003(15) -0.001(13) 0.008(13)
N7 0.015(13) 0.024(15) 0.056(19) -0.015(14) -0.002(12) 0.003(11)
C8 0.013(15) 0.03(2) 0.05(2) -0.014(17) 0.001(14) 0.003(13)
O2 0.016(11) 0.045(15) 0.025(12) 0.006(11) -0.001(9) 0.005(10)
C9A 0.05(2) 0.04(2) 0.029(19) 0.005(17) 0.015(16) 0.024(18)
C8A 0.026(18) 0.04(2) 0.04(2) -0.021(17) -0.010(15) 0.016(15)
N7A 0.017(13) 0.030(16) 0.050(18) -0.017(14) -0.008(12) 0.008(11)
N3A 0.024(16) 0.034(19) 0.09(3) 0.010(18) 0.018(16) 0.011(13)
N1A 0.016(13) 0.023(16) 0.07(2) -0.004(14) 0.001(13) 0.002(11)
C28 0.042(19) 0.015(16) 0.017(15) 0.004(12) 0.000(13) 0.000(13)
C29 0.032(17) 0.024(18) 0.022(16) 0.002(13) 0.001(13) 0.001(14)
C30 0.04(2) 0.03(2) 0.033(19) 0.004(16) -0.009(16) 0.008(16)
C31 0.06(3) 0.03(2) 0.03(2) 0.002(16) 0.001(18) 0.000(18)
C24 0.04(2) 0.026(19) 0.04(2) 0.007(16) 0.014(16) 0.011(15)
O1A 0.013(10) 0.038(14) 0.028(12) 0.014(10) 0.003(9) 0.005(9)
O6 0.021(12) 0.028(14) 0.059(17) -0.007(12) -0.005(11) 0.000(10)
O6A 0.017(11) 0.026(14) 0.067(18) 0.002(12) 0.000(11) 0.000(10)
C11A 0.019(16) 0.031(19) 0.025(17) 0.006(14) -0.001(13) 0.016(13)
C12 0.069(14) 0.068(14) 0.069(14) -0.014(5) -0.002(4) -0.002(4)
C13 0.04(2) 0.04(2) 0.030(19) -0.001(16) -0.007(15) 0.001(16)
C14 0.076(16) 0.075(16) 0.075(16) -0.016(5) -0.001(4) -0.002(4)
C15 0.06(3) 0.03(2) 0.05(2) -0.008(18) -0.01(2) -0.001(18)
C17 0.10(2) 0.10(2) 0.10(2) -0.022(6) -0.001(4) -0.001(4)
C19 0.370(19) 0.086(19) 0.073(18) -0.039(6) -0.115(4) 0.098(4)
C10 0.014(14) 0.029(18) 0.030(17) 0.008(14) 0.000(12) 0.005(12)
C9 0.024(17) 0.04(2) 0.032(19) 0.002(16) 0.002(14) 0.005(15)
N9 0.018(14) 0.036(17) 0.043(17) -0.005(14) 0.002(12) 0.004(12)
C4 0.022(16) 0.027(18) 0.04(2) -0.009(15) -0.002(14) 0.007(13)
C5 0.014(15) 0.04(2) 0.05(2) -0.016(17) -0.005(14) 0.005(14)
C6 0.014(15) 0.024(18) 0.04(2) -0.012(15) -0.001(13) -0.001(13)
C20 0.13(5) 0.03(2) 0.018(18) -0.002(16) -0.01(2) 0.02(3)
C21 0.03(2) 0.04(2) 0.05(2) 0.024(19) 0.013(17) 0.017(17)
C22 0.07(3) 0.09(4) 0.06(3) -0.03(3) 0.00(3) 0.03(3)
C23 0.09(4) 0.07(4) 0.05(3) -0.01(3) 0.01(3) 0.01(3)
C10A 0.033(18) 0.03(2) 0.025(17) 0.012(15) 0.011(14) 0.017(15)
N9A 0.032(16) 0.034(17) 0.037(17) 0.001(14) 0.005(13) 0.019(13)
C5A 0.019(16) 0.031(19) 0.04(2) -0.012(16) -0.001(14) 0.007(14)
C4A 0.029(18) 0.03(2) 0.04(2) -0.002(16) 0.007(15) 0.017(15)
C2A 0.017(17) 0.04(2) 0.09(3) 0.00(2) 0.007(19) 0.004(16)
C6A 0.016(15) 0.03(2) 0.05(2) -0.010(16) 0.001(14) 0.007(13)
C32 0.128(17) 0.128(17) 0.128(17) -0.027(4) -0.001(2) -0.001(2)
C33 0.128(17) 0.128(17) 0.128(17) -0.027(4) -0.001(2) -0.001(2)
C34 0.128(17) 0.128(17) 0.128(17) -0.027(4) -0.001(2) -0.001(2)
C35 0.18(9) 0.17(8) 0.06(4) -0.04(5) 0.02(5) -0.10(7)
C25 0.09(4) 0.03(2) 0.06(3) 0.01(2) 0.05(3) 0.02(2)
C26 0.13(5) 0.03(2) 0.10(4) 0.02(3) 0.08(4) 0.01(3)
C27 0.10(4) 0.06(3) 0.06(3) -0.01(3) 0.02(3) -0.02(3)
C18 0.08(2) 0.14(2) 0.13(2) 0.041(6) -0.010(4) 0.024(4)
C16 0.05(2) 0.05(3) 0.05(3) 0.00(2) 0.00(2) 0.00(2)

loop_
_atom_type_symbol
_atom_type_description
_atom_type_scat_dispersion_real
_atom_type_scat_dispersion_imag
_atom_type_scat_source
C C 0.0033 0.0016 'International Tables Vol C Tables 4.2.6.8 and 6.1.1.4'
N N 0.0061 0.0033 'International Tables Vol C Tables 4.2.6.8 and 6.1.1.4'
O O 0.0106 0.0060 'International Tables Vol C Tables 4.2.6.8 and 6.1.1.4'
Sn Sn -0.6537 1.4246 'International Tables Vol C Tables 4.2.6.8 and 6.1.1.4'
H H 0.0000 0.0000 'International Tables Vol C Tables 4.2.6.8 and 6.1.1.4'

loop_
_geom_angle_atom_site_label_1
_geom_angle_atom_site_label_2
_geom_angle_atom_site_label_3
_geom_angle
_geom_angle_site_symmetry_1
O2 C11 O1A 123(3) 1_455
O2 C11 C10 120(3) 1_455
O1A C11 C10 117(3) .
C28 Sn1 C24 121.1(14) .
C28 Sn1 O3A 95.9(11) .
C24 Sn1 O3A 94.0(11) .
C28 Sn1 C32 112(3) .
C24 Sn1 C32 126(3) .
O3A Sn1 C32 85(3) .
C28 Sn1 O2 89.6(11) .
C24 Sn1 O2 87.5(11) .
O3A Sn1 O2 172.5(8) .
C32 Sn1 O2 89(3) .
C20 Sn2 C12 120.5(19) .
C20 Sn2 O1A 95.6(15) .
C12 Sn2 O1A 95.7(15) .
C20 Sn2 C16 104.6(17) .
C12 Sn2 C16 133.8(19) .
O1A Sn2 C16 88.4(13) .
C20 Sn2 O2A 90.2(15) .
C12 Sn2 O2A 85.1(16) .
O1A Sn2 O2A 172.8(8) .
C16 Sn2 O2A 85.9(13) .
C11A O3A Sn1 121(2) .
C11A O2A Sn2 136(2) .
C2 N1 C6 125(3) .
C2 N1 H1 117.7 .
C6 N1 H1 117.7 .
N3 C2 N1 126(3) .
N3 C2 H2 117.0 .
N1 C2 H2 117.0 .
C2 N3 C4 111(3) .
C8 N7 C5 104(3) .
N7 C8 N9 114(3) .
N7 C8 H8 123.2 .
N9 C8 H8 123.2 .
C11 O2 Sn1 135(2) 1_655
N9A C9A C10A 111(3) .
N9A C9A H9A1 109.3 .
C10A C9A H9A1 109.3 .
N9A C9A H9A2 109.3 .
C10A C9A H9A2 109.3 .
H9A1 C9A H9A2 108.0 .
N7A C8A N9A 114(3) .
N7A C8A H8A 122.9 .
N9A C8A H8A 122.9 .
C8A N7A C5A 104(3) .
C2A N3A C4A 110(3) .
C2A N1A C6A 126(3) .
C2A N1A H1A 117.2 .
C6A N1A H1A 117.2 .
C29 C28 Sn1 114(2) .
C29 C28 H28A 108.7 .
Sn1 C28 H28A 108.7 .
C29 C28 H28B 108.7 .
Sn1 C28 H28B 108.7 .
H28A C28 H28B 107.6 .
C28 C29 C30 114(3) .
C28 C29 H29A 108.7 .
C30 C29 H29A 108.7 .
C28 C29 H29B 108.7 .
C30 C29 H29B 108.7 .
H29A C29 H29B 107.6 .
C31 C30 C29 114(3) .
C31 C30 H30A 108.7 .
C29 C30 H30A 108.7 .
C31 C30 H30B 108.7 .
C29 C30 H30B 108.7 .
H30A C30 H30B 107.6 .
C30 C31 H31A 109.5 .
C30 C31 H31B 109.5 .
H31A C31 H31B 109.5 .
C30 C31 H31C 109.5 .
H31A C31 H31C 109.5 .
H31B C31 H31C 109.5 .
C25 C24 Sn1 117(3) .
C25 C24 H24A 108.1 .
Sn1 C24 H24A 108.1 .
C25 C24 H24B 108.1 .
Sn1 C24 H24B 108.1 .
H24A C24 H24B 107.3 .
C11 O1A Sn2 121(2) .
O2A C11A O3A 123(3) .
O2A C11A C10A 120(3) .
O3A C11A C10A 116(3) .
C13 C12 Sn2 118(3) .
C13 C12 H12A 107.7 .
Sn2 C12 H12A 107.7 .
C13 C12 H12B 107.7 .
Sn2 C12 H12B 107.7 .
H12A C12 H12B 107.1 .
C14 C13 C12 117(4) .
C14 C13 H13A 108.0 .
C12 C13 H13A 108.0 .
C14 C13 H13B 108.0 .
C12 C13 H13B 108.0 .
H13A C13 H13B 107.3 .
C15 C14 C13 116(4) .
C15 C14 H14A 108.2 .
C13 C14 H14A 108.2 .
C15 C14 H14B 108.2 .
C13 C14 H14B 108.2 .
H14A C14 H14B 107.4 .
C14 C15 H15A 109.5 .
C14 C15 H15B 109.5 .
H15A C15 H15B 109.5 .
C14 C15 H15C 109.5 .
H15A C15 H15C 109.5 .
H15B C15 H15C 109.5 .
C16 C17 C18 117(6) .
C16 C17 H17A 108.2 .
C18 C17 H17A 108.2 .
C16 C17 H17B 108.2 .
C18 C17 H17B 108.2 .
H17A C17 H17B 107.3 .
C18 C19 H19A 109.5 .
C18 C19 H19B 109.5 .
H19A C19 H19B 109.5 .
C18 C19 H19C 109.5 .
H19A C19 H19C 109.5 .
H19B C19 H19C 109.5 .
C11 C10 C9 114(3) .
C11 C10 H10A 108.7 .
C9 C10 H10A 108.7 .
C11 C10 H10B 108.7 .
C9 C10 H10B 108.7 .
H10A C10 H10B 107.6 .
N9 C9 C10 111(3) .
N9 C9 H9A 109.4 .
C10 C9 H9A 109.4 .
N9 C9 H9B 109.4 .
C10 C9 H9B 109.4 .
H9A C9 H9B 108.0 .
C8 N9 C4 106(3) .
C8 N9 C9 128(3) .
C4 N9 C9 126(3) .
N3 C4 C5 128(3) .
N3 C4 N9 125(3) .
C5 C4 N9 106(3) .
N7 C5 C4 110(3) .
N7 C5 C6 130(3) .
C4 C5 C6 120(3) .
O6 C6 N1 121(3) .
O6 C6 C5 129(3) .
N1 C6 C5 110(3) .
C21 C20 Sn2 117(3) .
C21 C20 H20A 108.0 .
Sn2 C20 H20A 108.0 .
C21 C20 H20B 108.0 .
Sn2 C20 H20B 108.0 .
H20A C20 H20B 107.2 .
C20 C21 C22 121(4) .
C20 C21 H21A 107.1 .
C22 C21 H21A 107.1 .
C20 C21 H21B 107.1 .
C22 C21 H21B 107.1 .
H21A C21 H21B 106.8 .
C23 C22 C21 110(4) .
C23 C22 H22A 109.6 .
C21 C22 H22A 109.6 .
C23 C22 H22B 109.6 .
C21 C22 H22B 109.6 .
H22A C22 H22B 108.1 .
C22 C23 H23A 109.5 .
C22 C23 H23B 109.5 .
H23A C23 H23B 109.5 .
C22 C23 H23C 109.5 .
H23A C23 H23C 109.5 .
H23B C23 H23C 109.5 .
C9A C10A C11A 114(3) .
C9A C10A H10C 108.6 .
C11A C10A H10C 108.6 .
C9A C10A H10D 108.6 .
C11A C10A H10D 108.6 .
H10C C10A H10D 107.6 .
C8A N9A C4A 105(3) .
C8A N9A C9A 128(3) .
C4A N9A C9A 127(3) .
C4A C5A N7A 110(3) .
C4A C5A C6A 120(3) .
N7A C5A C6A 130(3) .
C5A C4A N3A 129(3) .
C5A C4A N9A 107(3) .
N3A C4A N9A 124(3) .
N3A C2A N1A 126(3) .
N3A C2A H2A 117.0 .
N1A C2A H2A 117.0 .
O6A C6A N1A 122(3) .
O6A C6A C5A 129(3) .
N1A C6A C5A 109(3) .
C33 C32 Sn1 109(7) .
C33 C32 H32A 109.8 .
Sn1 C32 H32A 109.8 .
C33 C32 H32B 109.8 .
Sn1 C32 H32B 109.8 .
H32A C32 H32B 108.3 .
C32 C33 C34 94(7) .
C32 C33 H33A 113.0 .
C34 C33 H33A 113.0 .
C32 C33 H33B 113.0 .
C34 C33 H33B 113.0 .
H33A C33 H33B 110.4 .
C35 C34 C33 103(7) .
C35 C34 H34A 111.2 .
C33 C34 H34A 111.2 .
C35 C34 H34B 111.2 .
C33 C34 H34B 111.2 .
H34A C34 H34B 109.1 .
C34 C35 H35A 109.5 .
C34 C35 H35B 109.5 .
H35A C35 H35B 109.5 .
C34 C35 H35C 109.5 .
H35A C35 H35C 109.5 .
H35B C35 H35C 109.5 .
C24 C25 C26 114(4) .
C24 C25 H25A 108.8 .
C26 C25 H25A 108.8 .
C24 C25 H25B 108.8 .
C26 C25 H25B 108.8 .
H25A C25 H25B 107.7 .
C27 C26 C25 119(5) .
C27 C26 H26A 107.6 .
C25 C26 H26A 107.6 .
C27 C26 H26B 107.6 .
C25 C26 H26B 107.6 .
H26A C26 H26B 107.1 .
C26 C27 H27A 109.5 .
C26 C27 H27B 109.5 .
H27A C27 H27B 109.5 .
C26 C27 H27C 109.5 .
H27A C27 H27C 109.5 .
H27B C27 H27C 109.5 .
C17 C18 C19 106(6) .
C17 C18 H18A 110.5 .
C19 C18 H18A 110.5 .
C17 C18 H18B 110.5 .
C19 C18 H18B 110.5 .
H18A C18 H18B 108.7 .
C17 C16 Sn2 114(4) .
C17 C16 H16A 108.7 .
Sn2 C16 H16A 108.7 .
C17 C16 H16B 108.7 .
Sn2 C16 H16B 108.7 .
H16A C16 H16B 107.6 .

loop_
_geom_bond_atom_site_label_1
_geom_bond_atom_site_label_2
_geom_bond_distance
_geom_bond_site_symmetry_2
C11 O2 1.25(4) 1_455
C11 O1A 1.27(4) .
C11 C10 1.51(4) .
Sn1 C28 2.15(3) .
Sn1 C24 2.15(4) .
Sn1 O3A 2.22(2) .
Sn1 C32 2.25(9) .
Sn1 O2 2.38(2) .
Sn2 C20 2.14(4) .
Sn2 C12 2.18(5) .
Sn2 O1A 2.21(2) .
Sn2 C16 2.241(6) .
Sn2 O2A 2.41(2) .
O3A C11A 1.27(4) .
O2A C11A 1.24(4) .
N1 C2 1.36(5) .
N1 C6 1.41(4) .
N1 H1 0.8600 .
C2 N3 1.32(5) .
C2 H2 0.9300 .
N3 C4 1.36(4) .
N7 C8 1.33(5) .
N7 C5 1.38(4) .
C8 N9 1.36(4) .
C8 H8 0.9300 .
O2 C11 1.25(4) 1_655
C9A N9A 1.48(5) .
C9A C10A 1.51(6) .
C9A H9A1 0.9700 .
C9A H9A2 0.9700 .
C8A N7A 1.31(5) .
C8A N9A 1.36(5) .
C8A H8A 0.9300 .
N7A C5A 1.38(4) .
N3A C2A 1.31(5) .
N3A C4A 1.36(5) .
N1A C2A 1.36(5) .
N1A C6A 1.40(4) .
N1A H1A 0.8600 .
C28 C29 1.52(5) .
C28 H28A 0.9700 .
C28 H28B 0.9700 .
C29 C30 1.53(4) .
C29 H29A 0.9700 .
C29 H29B 0.9700 .
C30 C31 1.52(5) .
C30 H30A 0.9700 .
C30 H30B 0.9700 .
C31 H31A 0.9600 .
C31 H31B 0.9600 .
C31 H31C 0.9600 .
C24 C25 1.51(5) .
C24 H24A 0.9700 .
C24 H24B 0.9700 .
O6 C6 1.22(4) .
O6A C6A 1.22(4) .
C11A C10A 1.52(4) .
C12 C13 1.50(6) .
C12 H12A 0.9700 .
C12 H12B 0.9700 .
C13 C14 1.50(7) .
C13 H13A 0.9700 .
C13 H13B 0.9700 .
C14 C15 1.47(7) .
C14 H14A 0.9700 .
C14 H14B 0.9700 .
C15 H15A 0.9600 .
C15 H15B 0.9600 .
C15 H15C 0.9600 .
C17 C16 1.47(8) .
C17 C18 1.50(9) .
C17 H17A 0.9700 .
C17 H17B 0.9700 .
C19 C18 1.540(4) .
C19 H19A 0.9600 .
C19 H19B 0.9600 .
C19 H19C 0.9600 .
C10 C9 1.52(5) .
C10 H10A 0.9700 .
C10 H10B 0.9700 .
C9 N9 1.47(5) .
C9 H9A 0.9700 .
C9 H9B 0.9700 .
N9 C4 1.38(4) .
C4 C5 1.38(5) .
C5 C6 1.43(5) .
C20 C21 1.49(6) .
C20 H20A 0.9700 .
C20 H20B 0.9700 .
C21 C22 1.61(7) .
C21 H21A 0.9700 .
C21 H21B 0.9700 .
C22 C23 1.46(7) .
C22 H22A 0.9700 .
C22 H22B 0.9700 .
C23 H23A 0.9600 .
C23 H23B 0.9600 .
C23 H23C 0.9600 .
C10A H10C 0.9700 .
C10A H10D 0.9700 .
N9A C4A 1.37(4) .
C5A C4A 1.36(5) .
C5A C6A 1.44(5) .
C2A H2A 0.9300 .
C32 C33 1.34(11) .
C32 H32A 0.9700 .
C32 H32B 0.9700 .
C33 C34 1.77(12) .
C33 H33A 0.9700 .
C33 H33B 0.9700 .
C34 C35 1.44(10) .
C34 H34A 0.9700 .
C34 H34B 0.9700 .
C35 H35A 0.9600 .
C35 H35B 0.9600 .
C35 H35C 0.9600 .
C25 C26 1.52(7) .
C25 H25A 0.9700 .
C25 H25B 0.9700 .
C26 C27 1.47(6) .
C26 H26A 0.9700 .
C26 H26B 0.9700 .
C27 H27A 0.9600 .
C27 H27B 0.9600 .
C27 H27C 0.9600 .
C18 H18A 0.9700 .
C18 H18B 0.9700 .
C16 H16A 0.9700 .
C16 H16B 0.9700 .

loop_
_geom_torsion_atom_site_label_1
_geom_torsion_atom_site_label_2
_geom_torsion_atom_site_label_3
_geom_torsion_atom_site_label_4
_geom_torsion
_geom_torsion_site_symmetry_1
_geom_torsion_site_symmetry_4
C28 Sn1 O3A C11A 66(2) . .
C24 Sn1 O3A C11A -56(2) . .
C32 Sn1 O3A C11A 177(3) . .
O2 Sn1 O3A C11A -158(6) . .
C20 Sn2 O2A C11A -62(3) . .
C12 Sn2 O2A C11A 58(4) . .
O1A Sn2 O2A C11A 154(6) . .
C16 Sn2 O2A C11A -167(3) . .
C6 N1 C2 N3 -3(6) . .
N1 C2 N3 C4 0(6) . .
C5 N7 C8 N9 0(4) . .
C28 Sn1 O2 C11 -62(3) . 1_655
C24 Sn1 O2 C11 59(3) . 1_655
O3A Sn1 O2 C11 161(5) . 1_655
C32 Sn1 O2 C11 -174(4) . 1_655
N9A C8A N7A C5A 1(4) . .
C24 Sn1 C28 C29 127(2) . .
O3A Sn1 C28 C29 29(2) . .
C32 Sn1 C28 C29 -58(4) . .
O2 Sn1 C28 C29 -146(2) . .
Sn1 C28 C29 C30 -173(2) . .
C28 C29 C30 C31 -65(4) . .
C28 Sn1 C24 C25 -134(3) . .
O3A Sn1 C24 C25 -35(3) . .
C32 Sn1 C24 C25 52(5) . .
O2 Sn1 C24 C25 138(3) . .
O2 C11 O1A Sn2 -2(4) 1_455 .
C10 C11 O1A Sn2 176.3(19) . .
C20 Sn2 O1A C11 64(3) . .
C12 Sn2 O1A C11 -57(3) . .
C16 Sn2 O1A C11 169(2) . .
O2A Sn2 O1A C11 -153(7) . .
Sn2 O2A C11A O3A -171(2) . .
Sn2 O2A C11A C10A 12(5) . .
Sn1 O3A C11A O2A -2(4) . .
Sn1 O3A C11A C10A 175(2) . .
C20 Sn2 C12 C13 -126(4) . .
O1A Sn2 C12 C13 -26(4) . .
C16 Sn2 C12 C13 67(5) . .
O2A Sn2 C12 C13 147(4) . .
Sn2 C12 C13 C14 174(4) . .
C12 C13 C14 C15 -180(4) . .
O2 C11 C10 C9 -157(3) 1_455 .
O1A C11 C10 C9 24(4) . .
C11 C10 C9 N9 65(4) . .
N7 C8 N9 C4 1(4) . .
N7 C8 N9 C9 178(3) . .
C10 C9 N9 C8 -105(4) . .
C10 C9 N9 C4 71(4) . .
C2 N3 C4 C5 2(6) . .
C2 N3 C4 N9 -179(4) . .
C8 N9 C4 N3 -180(4) . .
C9 N9 C4 N3 3(6) . .
C8 N9 C4 C5 -1(4) . .
C9 N9 C4 C5 -178(3) . .
C8 N7 C5 C4 0(4) . .
C8 N7 C5 C6 -179(4) . .
N3 C4 C5 N7 179(4) . .
N9 C4 C5 N7 1(4) . .
N3 C4 C5 C6 -2(6) . .
N9 C4 C5 C6 179(3) . .
C2 N1 C6 O6 -178(3) . .
C2 N1 C6 C5 3(5) . .
N7 C5 C6 O6 -2(7) . .
C4 C5 C6 O6 180(4) . .
N7 C5 C6 N1 178(3) . .
C4 C5 C6 N1 -1(5) . .
C12 Sn2 C20 C21 128(3) . .
O1A Sn2 C20 C21 28(4) . .
C16 Sn2 C20 C21 -61(4) . .
O2A Sn2 C20 C21 -147(4) . .
Sn2 C20 C21 C22 -175(3) . .
C20 C21 C22 C23 -59(6) . .
N9A C9A C10A C11A 64(4) . .
O2A C11A C10A C9A -159(3) . .
O3A C11A C10A C9A 24(4) . .
N7A C8A N9A C4A -1(4) . .
N7A C8A N9A C9A 177(3) . .
C10A C9A N9A C8A -107(4) . .
C10A C9A N9A C4A 71(5) . .
C8A N7A C5A C4A 0(4) . .
C8A N7A C5A C6A -179(4) . .
N7A C5A C4A N3A 180(4) . .
C6A C5A C4A N3A -1(6) . .
N7A C5A C4A N9A 0(4) . .
C6A C5A C4A N9A 178(3) . .
C2A N3A C4A C5A 1(7) . .
C2A N3A C4A N9A -179(4) . .
C8A N9A C4A C5A 1(4) . .
C9A N9A C4A C5A -177(3) . .
C8A N9A C4A N3A -179(4) . .
C9A N9A C4A N3A 3(6) . .
C4A N3A C2A N1A 1(7) . .
C6A N1A C2A N3A -4(8) . .
C2A N1A C6A O6A -178(4) . .
C2A N1A C6A C5A 3(5) . .
C4A C5A C6A O6A -180(4) . .
N7A C5A C6A O6A -1(7) . .
C4A C5A C6A N1A -1(5) . .
N7A C5A C6A N1A 178(3) . .
C28 Sn1 C32 C33 -160(7) . .
C24 Sn1 C32 C33 15(9) . .
O3A Sn1 C32 C33 106(7) . .
O2 Sn1 C32 C33 -71(7) . .
Sn1 C32 C33 C34 -169(5) . .
C32 C33 C34 C35 105(9) . .
Sn1 C24 C25 C26 171(4) . .
C24 C25 C26 C27 -172(5) . .
C16 C17 C18 C19 -84(9) . .
C18 C17 C16 Sn2 -65(7) . .
C20 Sn2 C16 C17 -172(4) . .
C12 Sn2 C16 C17 -4(5) . .
O1A Sn2 C16 C17 92(4) . .
O2A Sn2 C16 C17 -83(4) . .
